data_4082597
loop_
_publ_author_name
'Rajendran, N. M.'
'Haleel, A.'
'Reddy, N. Dastagiri'

_publ_section_title
;
 Copolymerization of CO2and Cyclohexene Oxide: \b-Diketiminate-Supported
 Zn(II)OMe and Zn(II)Et Complexes as Initiators
;
_journal_issue 1
_journal_name_full Organometallics
_journal_page_first 217
_journal_paper_doi 10.1021/om400977c
_journal_volume 33
_journal_year 2014
_chemical_formula_sum 'C27 H35 N3 O Zn'
_chemical_formula_weight 482.95
_chemical_name_systematic
;
 ?
;
_space_group_IT_number 14
_symmetry_cell_setting monoclinic
_symmetry_space_group_name_Hall '-P 2yn'
_symmetry_space_group_name_H-M 'P 1 21/n 1'
_atom_sites_solution_hydrogens geom
_atom_sites_solution_primary direct
_atom_sites_solution_secondary difmap
_audit_creation_method SHELXL-97
_cell_angle_alpha 90.00
_cell_angle_beta 116.695(10)
_cell_angle_gamma 90.00
_cell_formula_units_Z 4
_cell_length_a 12.657(2)
_cell_length_b 16.532(3)
_cell_length_c 13.768(2)
_cell_measurement_reflns_used 5683
_cell_measurement_temperature 293(2)
_cell_measurement_theta_max 24.15
_cell_measurement_theta_min 2.19
_cell_volume 2573.8(8)
_computing_cell_refinement 'APEX2/SAINT (Bruker, 2004)'
_computing_data_collection 'APEX2 (Bruker, 2004)'
_computing_data_reduction 'SAINT/XPREP (Bruker, 2004)'
_computing_molecular_graphics 'ORTEP3 (Farrugia, 1997) and Mercury (Bruno et al., 2002)'
_computing_publication_material 'SHELXL-97 (Sheldrick, 1997)'
_computing_structure_refinement 'SHELXL-97 (Sheldrick, 1997)'
_computing_structure_solution 'SIR92 (Altornare et al., 1993)'
_diffrn_ambient_temperature 293(2)
_diffrn_measured_fraction_theta_full 0.995
_diffrn_measured_fraction_theta_max 0.995
_diffrn_measurement_device_type 'bruker axs kappa apex2 CCD Diffractometer'
_diffrn_measurement_method '\w and \f scan'
_diffrn_radiation_monochromator graphite
_diffrn_radiation_source 'fine-focus sealed tube'
_diffrn_radiation_type MoK\a
_diffrn_radiation_wavelength 0.71073
_diffrn_reflns_av_R_equivalents 0.0464
_diffrn_reflns_av_sigmaI/netI 0.0361
_diffrn_reflns_limit_h_max 15
_diffrn_reflns_limit_h_min -15
_diffrn_reflns_limit_k_max 20
_diffrn_reflns_limit_k_min -20
_diffrn_reflns_limit_l_max 17
_diffrn_reflns_limit_l_min -17
_diffrn_reflns_number 25558
_diffrn_reflns_theta_full 26.53
_diffrn_reflns_theta_max 26.53
_diffrn_reflns_theta_min 2.06
_diffrn_standards_decay_% 0
_exptl_absorpt_coefficient_mu 0.977
_exptl_absorpt_correction_T_max 0.8673
_exptl_absorpt_correction_T_min 0.7923
_exptl_absorpt_correction_type multi-scan
_exptl_absorpt_process_details 'SADABS (Bruker 1999)'
_exptl_crystal_colour colourless
_exptl_crystal_density_diffrn 1.246
_exptl_crystal_density_method 'not measured'
_exptl_crystal_description diamond
_exptl_crystal_F_000 1024
_exptl_crystal_size_max 0.25
_exptl_crystal_size_mid 0.20
_exptl_crystal_size_min 0.15
_refine_diff_density_max 0.393
_refine_diff_density_min -0.403
_refine_diff_density_rms 0.074
_refine_ls_extinction_method none
_refine_ls_goodness_of_fit_ref 1.065
_refine_ls_hydrogen_treatment constr
_refine_ls_matrix_type full
_refine_ls_number_parameters 298
_refine_ls_number_reflns 5322
_refine_ls_number_restraints 0
_refine_ls_restrained_S_all 1.065
_refine_ls_R_factor_all 0.0607
_refine_ls_R_factor_gt 0.0387
_refine_ls_shift/su_max 0.001
_refine_ls_shift/su_mean 0.000
_refine_ls_structure_factor_coef Fsqd
_refine_ls_weighting_details 'calc w=1/[\s^2^(Fo^2^)+(0.0587P)^2^+0.5129P] where P=(Fo^2^+2Fc^2^)/3'
_refine_ls_weighting_scheme calc
_refine_ls_wR_factor_gt 0.0993
_refine_ls_wR_factor_ref 0.1125
_reflns_number_gt 3914
_reflns_number_total 5322
_reflns_threshold_expression >2sigma(I)
_cod_data_source_file om400977c_si_002.cif
_cod_data_source_block Compound2
_cod_original_sg_symbol_H-M p21/n
_cod_database_code 4082597

loop_
_symmetry_equiv_pos_as_xyz
'x, y, z'
'-x+1/2, y+1/2, -z+1/2'
'-x, -y, -z'
'x-1/2, -y-1/2, z-1/2'

loop_
_atom_site_label
_atom_site_type_symbol
_atom_site_fract_x
_atom_site_fract_y
_atom_site_fract_z
_atom_site_U_iso_or_equiv
_atom_site_adp_type
_atom_site_occupancy
_atom_site_symmetry_multiplicity
_atom_site_calc_flag
_atom_site_refinement_flags
C4 C 0.0246(3) 0.13724(16) 0.7306(2) 0.0507(6) Uani 1 1 d .
C13 C -0.1913(3) 0.17848(18) 0.6232(3) 0.0608(7) Uani 1 1 d .
H13 H -0.1605 0.1971 0.5733 0.073 Uiso 1 1 calc R
C17 C 0.1289(3) 0.10366(18) 0.3047(2) 0.0580(7) Uani 1 1 d .
C3 C 0.1354(2) 0.23475(16) 0.4881(2) 0.0551(7) Uani 1 1 d .
C19 C 0.3101(3) 0.06264(19) 0.3032(3) 0.0664(8) Uani 1 1 d .
C1 C 0.0664(2) 0.24009(16) 0.6340(2) 0.0537(6) Uani 1 1 d .
C16 C 0.1927(2) 0.12368(16) 0.4145(2) 0.0511(6) Uani 1 1 d .
C20 C 0.3721(3) 0.08247(19) 0.4107(3) 0.0691(9) Uani 1 1 d .
H20 H 0.4536 0.0754 0.4456 0.083 Uiso 1 1 calc R
C9 C -0.0883(3) 0.14667(16) 0.7243(2) 0.0563(7) Uani 1 1 d .
C2 C 0.1007(3) 0.27265(17) 0.5586(3) 0.0607(7) Uani 1 1 d .
H2 H 0.1000 0.3289 0.5554 0.073 Uiso 1 1 calc R
C25 C 0.0546(3) 0.30095(19) 0.7110(3) 0.0804(10) Uani 1 1 d .
H25A H -0.0271 0.3152 0.6853 0.121 Uiso 1 1 calc R
H25B H 0.0995 0.3486 0.7141 0.121 Uiso 1 1 calc R
H25C H 0.0840 0.2776 0.7822 0.121 Uiso 1 1 calc R
C5 C 0.1181(3) 0.10411(19) 0.8231(2) 0.0649(8) Uani 1 1 d .
C18 C 0.1903(3) 0.07281(18) 0.2511(3) 0.0679(9) Uani 1 1 d .
H18 H 0.1490 0.0587 0.1782 0.082 Uiso 1 1 calc R
C7 C -0.0132(4) 0.0952(2) 0.9064(3) 0.0880(12) Uani 1 1 d .
H7 H -0.0256 0.0821 0.9662 0.106 Uiso 1 1 calc R
N3 N 0.4190(4) 0.0014(2) 0.2009(3) 0.1175(13) Uani 1 1 d .
C8 C -0.1043(3) 0.1253(2) 0.8147(3) 0.0742(9) Uani 1 1 d .
H8 H -0.1783 0.1318 0.8126 0.089 Uiso 1 1 calc R
C21 C 0.3144(3) 0.11333(19) 0.4689(3) 0.0610(7) Uani 1 1 d .
C10 C 0.2389(3) 0.0935(2) 0.8285(3) 0.0787(10) Uani 1 1 d .
H10 H 0.2265 0.0798 0.7548 0.094 Uiso 1 1 calc R
C26 C 0.1810(3) 0.2897(2) 0.4273(3) 0.0833(11) Uani 1 1 d .
H26A H 0.2627 0.2777 0.4485 0.125 Uiso 1 1 calc R
H26B H 0.1736 0.3451 0.4443 0.125 Uiso 1 1 calc R
H26C H 0.1358 0.2812 0.3505 0.125 Uiso 1 1 calc R
C22 C -0.0012(3) 0.1165(3) 0.2458(3) 0.0870(11) Uani 1 1 d .
H22A H -0.0279 0.1076 0.1695 0.131 Uiso 1 1 calc R
H22B H -0.0194 0.1709 0.2574 0.131 Uiso 1 1 calc R
H22C H -0.0402 0.0793 0.2726 0.131 Uiso 1 1 calc R
C6 C 0.0963(4) 0.0839(2) 0.9110(3) 0.0832(11) Uani 1 1 d .
H6 H 0.1570 0.0625 0.9737 0.100 Uiso 1 1 calc R
C23 C 0.3709(4) 0.0285(2) 0.2456(3) 0.0851(11) Uani 1 1 d .
C15 C -0.2796(3) 0.1113(2) 0.5668(3) 0.0874(11) Uani 1 1 d .
H15A H -0.2390 0.0654 0.5568 0.131 Uiso 1 1 calc R
H15B H -0.3379 0.1300 0.4974 0.131 Uiso 1 1 calc R
H15C H -0.3176 0.0959 0.6107 0.131 Uiso 1 1 calc R
C24 C 0.3827(3) 0.1337(3) 0.5876(3) 0.0878(11) Uani 1 1 d .
H24A H 0.3823 0.1912 0.5970 0.132 Uiso 1 1 calc R
H24B H 0.4628 0.1152 0.6140 0.132 Uiso 1 1 calc R
H24C H 0.3467 0.1077 0.6276 0.132 Uiso 1 1 calc R
C14 C -0.2543(4) 0.2497(3) 0.6451(4) 0.1092(14) Uani 1 1 d .
H14A H -0.2842 0.2333 0.6951 0.164 Uiso 1 1 calc R
H14B H -0.3188 0.2669 0.5782 0.164 Uiso 1 1 calc R
H14C H -0.1996 0.2935 0.6760 0.164 Uiso 1 1 calc R
C12 C 0.3110(4) 0.0241(3) 0.9028(3) 0.1293(19) Uani 1 1 d .
H12A H 0.3347 0.0385 0.9772 0.194 Uiso 1 1 calc R
H12B H 0.3800 0.0144 0.8923 0.194 Uiso 1 1 calc R
H12C H 0.2635 -0.0240 0.8852 0.194 Uiso 1 1 calc R
C27 C 0.2006(3) -0.0687(2) 0.6337(3) 0.0790(10) Uani 1 1 d .
H27A H 0.2669 -0.0367 0.6406 0.119 Uiso 1 1 calc R
H27B H 0.2038 -0.1207 0.6039 0.119 Uiso 1 1 calc R
H27C H 0.2033 -0.0757 0.7039 0.119 Uiso 1 1 calc R
C11 C 0.3104(4) 0.1717(3) 0.8600(4) 0.1303(18) Uani 1 1 d .
H11A H 0.2683 0.2131 0.8081 0.195 Uiso 1 1 calc R
H11B H 0.3858 0.1628 0.8608 0.195 Uiso 1 1 calc R
H11C H 0.3221 0.1883 0.9309 0.195 Uiso 1 1 calc R
N1 N 0.04751(18) 0.16230(12) 0.64178(16) 0.0451(5) Uani 1 1 d .
N2 N 0.13248(19) 0.15506(13) 0.47311(17) 0.0489(5) Uani 1 1 d .
O1 O 0.09767(15) -0.03031(10) 0.56595(14) 0.0481(4) Uani 1 1 d .
Zn1 Zn 0.05202(2) 0.083073(16) 0.53481(2) 0.04107(11) Uani 1 1 d .

loop_
_atom_site_aniso_label
_atom_site_aniso_U_11
_atom_site_aniso_U_22
_atom_site_aniso_U_33
_atom_site_aniso_U_23
_atom_site_aniso_U_13
_atom_site_aniso_U_12
C4 0.0675(17) 0.0405(14) 0.0431(13) -0.0096(11) 0.0240(13) -0.0039(12)
C13 0.0679(19) 0.0496(17) 0.0721(19) 0.0029(14) 0.0378(16) 0.0018(14)
C17 0.0689(19) 0.0537(17) 0.0549(16) 0.0050(13) 0.0310(15) -0.0060(14)
C3 0.0567(16) 0.0430(15) 0.0662(17) 0.0053(13) 0.0282(14) -0.0064(12)
C19 0.085(2) 0.0501(17) 0.079(2) 0.0075(15) 0.050(2) -0.0026(15)
C1 0.0552(16) 0.0420(15) 0.0600(16) -0.0135(12) 0.0223(13) -0.0089(12)
C16 0.0615(17) 0.0422(15) 0.0541(15) 0.0069(12) 0.0300(14) -0.0077(12)
C20 0.0638(19) 0.062(2) 0.090(2) 0.0079(17) 0.0428(19) -0.0001(15)
C9 0.0761(19) 0.0401(15) 0.0603(16) -0.0063(12) 0.0374(15) -0.0029(13)
C2 0.0701(18) 0.0345(14) 0.081(2) -0.0023(13) 0.0372(16) -0.0084(13)
C25 0.104(3) 0.0495(18) 0.099(3) -0.0302(18) 0.056(2) -0.0193(18)
C5 0.082(2) 0.0588(18) 0.0436(15) -0.0113(13) 0.0191(15) -0.0016(15)
C18 0.103(3) 0.0521(18) 0.0571(17) 0.0013(14) 0.0436(19) -0.0098(16)
C7 0.134(4) 0.086(3) 0.057(2) -0.0030(18) 0.055(2) -0.009(2)
N3 0.164(3) 0.099(3) 0.136(3) 0.010(2) 0.109(3) 0.023(3)
C8 0.104(3) 0.069(2) 0.071(2) -0.0058(17) 0.057(2) -0.0027(19)
C21 0.0588(17) 0.0580(17) 0.0685(18) 0.0028(14) 0.0305(15) -0.0073(14)
C10 0.070(2) 0.091(3) 0.0497(17) -0.0073(16) 0.0045(15) 0.0073(18)
C26 0.113(3) 0.0504(19) 0.110(3) 0.0108(18) 0.071(3) -0.0092(18)
C22 0.076(2) 0.116(3) 0.060(2) -0.001(2) 0.0225(18) -0.004(2)
C6 0.115(3) 0.079(3) 0.0446(17) 0.0013(16) 0.0259(19) 0.003(2)
C23 0.122(3) 0.063(2) 0.101(3) 0.0127(19) 0.078(3) 0.009(2)
C15 0.074(2) 0.076(2) 0.099(3) 0.007(2) 0.028(2) -0.0110(19)
C24 0.062(2) 0.111(3) 0.078(2) -0.013(2) 0.0206(18) -0.006(2)
C14 0.124(3) 0.077(3) 0.132(4) 0.001(3) 0.063(3) 0.036(2)
C12 0.117(3) 0.157(5) 0.078(3) 0.018(3) 0.012(3) 0.057(3)
C27 0.077(2) 0.071(2) 0.082(2) 0.0004(18) 0.0291(19) 0.0106(17)
C11 0.078(3) 0.140(4) 0.137(4) -0.046(3) 0.016(3) -0.026(3)
N1 0.0531(12) 0.0368(11) 0.0429(11) -0.0056(9) 0.0194(10) -0.0052(9)
N2 0.0558(13) 0.0400(12) 0.0527(12) 0.0014(9) 0.0260(11) -0.0072(9)
O1 0.0452(9) 0.0341(9) 0.0511(9) -0.0011(7) 0.0093(8) -0.0006(7)
Zn1 0.04780(18) 0.03254(16) 0.04108(17) -0.00274(12) 0.01836(13) -0.00502(12)

loop_
_atom_type_symbol
_atom_type_description
_atom_type_scat_dispersion_real
_atom_type_scat_dispersion_imag
_atom_type_scat_source
C C 0.0033 0.0016 'International Tables Vol C Tables 4.2.6.8 and 6.1.1.4'
H H 0.0000 0.0000 'International Tables Vol C Tables 4.2.6.8 and 6.1.1.4'
N N 0.0061 0.0033 'International Tables Vol C Tables 4.2.6.8 and 6.1.1.4'
O O 0.0106 0.0060 'International Tables Vol C Tables 4.2.6.8 and 6.1.1.4'
Zn Zn 0.2839 1.4301 'International Tables Vol C Tables 4.2.6.8 and 6.1.1.4'

loop_
_geom_angle_atom_site_label_1
_geom_angle_atom_site_label_2
_geom_angle_atom_site_label_3
_geom_angle
_geom_angle_site_symmetry_1
_geom_angle_site_symmetry_3
C9 C4 C5 121.4(3) . .
C9 C4 N1 120.3(2) . .
C5 C4 N1 118.3(3) . .
C9 C13 C15 110.4(3) . .
C9 C13 C14 113.4(3) . .
C15 C13 C14 109.6(3) . .
C9 C13 H13 107.7 . .
C15 C13 H13 107.7 . .
C14 C13 H13 107.7 . .
C18 C17 C16 118.2(3) . .
C18 C17 C22 120.7(3) . .
C16 C17 C22 121.1(3) . .
N2 C3 C2 124.2(2) . .
N2 C3 C26 119.9(3) . .
C2 C3 C26 115.9(3) . .
C18 C19 C20 120.0(3) . .
C18 C19 C23 119.9(3) . .
C20 C19 C23 120.0(4) . .
N1 C1 C2 124.2(2) . .
N1 C1 C25 120.7(3) . .
C2 C1 C25 115.1(3) . .
C21 C16 C17 121.1(3) . .
C21 C16 N2 118.9(2) . .
C17 C16 N2 120.0(3) . .
C19 C20 C21 121.0(3) . .
C19 C20 H20 119.5 . .
C21 C20 H20 119.5 . .
C8 C9 C4 118.1(3) . .
C8 C9 C13 119.9(3) . .
C4 C9 C13 122.0(2) . .
C3 C2 C1 130.4(3) . .
C3 C2 H2 114.8 . .
C1 C2 H2 114.8 . .
C1 C25 H25A 109.5 . .
C1 C25 H25B 109.5 . .
H25A C25 H25B 109.5 . .
C1 C25 H25C 109.5 . .
H25A C25 H25C 109.5 . .
H25B C25 H25C 109.5 . .
C6 C5 C4 117.7(3) . .
C6 C5 C10 121.4(3) . .
C4 C5 C10 120.9(3) . .
C19 C18 C17 121.4(3) . .
C19 C18 H18 119.3 . .
C17 C18 H18 119.3 . .
C8 C7 C6 120.6(3) . .
C8 C7 H7 119.7 . .
C6 C7 H7 119.7 . .
C7 C8 C9 121.1(3) . .
C7 C8 H8 119.5 . .
C9 C8 H8 119.5 . .
C16 C21 C20 118.2(3) . .
C16 C21 C24 121.0(3) . .
C20 C21 C24 120.7(3) . .
C5 C10 C11 111.9(3) . .
C5 C10 C12 114.0(4) . .
C11 C10 C12 110.2(4) . .
C5 C10 H10 106.8 . .
C11 C10 H10 106.8 . .
C12 C10 H10 106.8 . .
C3 C26 H26A 109.5 . .
C3 C26 H26B 109.5 . .
H26A C26 H26B 109.5 . .
C3 C26 H26C 109.5 . .
H26A C26 H26C 109.5 . .
H26B C26 H26C 109.5 . .
C17 C22 H22A 109.5 . .
C17 C22 H22B 109.5 . .
H22A C22 H22B 109.5 . .
C17 C22 H22C 109.5 . .
H22A C22 H22C 109.5 . .
H22B C22 H22C 109.5 . .
C7 C6 C5 121.1(3) . .
C7 C6 H6 119.5 . .
C5 C6 H6 119.5 . .
N3 C23 C19 179.5(5) . .
C13 C15 H15A 109.5 . .
C13 C15 H15B 109.5 . .
H15A C15 H15B 109.5 . .
C13 C15 H15C 109.5 . .
H15A C15 H15C 109.5 . .
H15B C15 H15C 109.5 . .
C21 C24 H24A 109.5 . .
C21 C24 H24B 109.5 . .
H24A C24 H24B 109.5 . .
C21 C24 H24C 109.5 . .
H24A C24 H24C 109.5 . .
H24B C24 H24C 109.5 . .
C13 C14 H14A 109.5 . .
C13 C14 H14B 109.5 . .
H14A C14 H14B 109.5 . .
C13 C14 H14C 109.5 . .
H14A C14 H14C 109.5 . .
H14B C14 H14C 109.5 . .
C10 C12 H12A 109.5 . .
C10 C12 H12B 109.5 . .
H12A C12 H12B 109.5 . .
C10 C12 H12C 109.5 . .
H12A C12 H12C 109.5 . .
H12B C12 H12C 109.5 . .
O1 C27 H27A 109.5 . .
O1 C27 H27B 109.5 . .
H27A C27 H27B 109.5 . .
O1 C27 H27C 109.5 . .
H27A C27 H27C 109.5 . .
H27B C27 H27C 109.5 . .
C10 C11 H11A 109.5 . .
C10 C11 H11B 109.5 . .
H11A C11 H11B 109.5 . .
C10 C11 H11C 109.5 . .
H11A C11 H11C 109.5 . .
H11B C11 H11C 109.5 . .
C1 N1 C4 117.6(2) . .
C1 N1 Zn1 120.91(17) . .
C4 N1 Zn1 121.54(16) . .
C3 N2 C16 117.5(2) . .
C3 N2 Zn1 120.63(18) . .
C16 N2 Zn1 121.87(17) . .
C27 O1 Zn1 133.76(19) . .
C27 O1 Zn1 126.23(19) . 3_556
Zn1 O1 Zn1 100.00(8) . 3_556
O1 Zn1 O1 80.00(8) . 3_556
O1 Zn1 N2 120.72(8) . .
O1 Zn1 N2 118.51(8) 3_556 .
O1 Zn1 N1 124.99(8) . .
O1 Zn1 N1 118.17(8) 3_556 .
N2 Zn1 N1 96.47(9) . .
O1 Zn1 Zn1 40.32(5) . 3_556
O1 Zn1 Zn1 39.67(5) 3_556 3_556
N2 Zn1 Zn1 130.15(6) . 3_556
N1 Zn1 Zn1 133.00(6) . 3_556

loop_
_geom_bond_atom_site_label_1
_geom_bond_atom_site_label_2
_geom_bond_distance
_geom_bond_site_symmetry_2
C4 C9 1.401(4) .
C4 C5 1.403(4) .
C4 N1 1.438(3) .
C13 C9 1.511(4) .
C13 C15 1.518(5) .
C13 C14 1.526(4) .
C13 H13 0.9800 .
C17 C18 1.387(4) .
C17 C16 1.397(4) .
C17 C22 1.487(5) .
C3 N2 1.332(3) .
C3 C2 1.381(4) .
C3 C26 1.515(4) .
C19 C18 1.366(5) .
C19 C20 1.367(5) .
C19 C23 1.446(5) .
C1 N1 1.321(3) .
C1 C2 1.400(4) .
C1 C25 1.517(4) .
C16 C21 1.388(4) .
C16 N2 1.433(3) .
C20 C21 1.400(4) .
C20 H20 0.9300 .
C9 C8 1.393(4) .
C2 H2 0.9300 .
C25 H25A 0.9600 .
C25 H25B 0.9600 .
C25 H25C 0.9600 .
C5 C6 1.398(5) .
C5 C10 1.507(5) .
C18 H18 0.9300 .
C7 C8 1.365(5) .
C7 C6 1.371(6) .
C7 H7 0.9300 .
N3 C23 1.134(4) .
C8 H8 0.9300 .
C21 C24 1.504(4) .
C10 C11 1.525(6) .
C10 C12 1.535(5) .
C10 H10 0.9800 .
C26 H26A 0.9600 .
C26 H26B 0.9600 .
C26 H26C 0.9600 .
C22 H22A 0.9600 .
C22 H22B 0.9600 .
C22 H22C 0.9600 .
C6 H6 0.9300 .
C15 H15A 0.9600 .
C15 H15B 0.9600 .
C15 H15C 0.9600 .
C24 H24A 0.9600 .
C24 H24B 0.9600 .
C24 H24C 0.9600 .
C14 H14A 0.9600 .
C14 H14B 0.9600 .
C14 H14C 0.9600 .
C12 H12A 0.9600 .
C12 H12B 0.9600 .
C12 H12C 0.9600 .
C27 O1 1.371(4) .
C27 H27A 0.9600 .
C27 H27B 0.9600 .
C27 H27C 0.9600 .
C11 H11A 0.9600 .
C11 H11B 0.9600 .
C11 H11C 0.9600 .
N1 Zn1 1.991(2) .
N2 Zn1 1.988(2) .
O1 Zn1 1.9516(17) .
O1 Zn1 1.9783(17) 3_556
Zn1 O1 1.9783(17) 3_556
Zn1 Zn1 3.0106(7) 3_556

loop_
_geom_torsion_atom_site_label_1
_geom_torsion_atom_site_label_2
_geom_torsion_atom_site_label_3
_geom_torsion_atom_site_label_4
_geom_torsion
_geom_torsion_site_symmetry_1
_geom_torsion_site_symmetry_4
C18 C17 C16 C21 0.2(4) . .
C22 C17 C16 C21 -178.6(3) . .
C18 C17 C16 N2 -179.4(2) . .
C22 C17 C16 N2 1.8(4) . .
C18 C19 C20 C21 0.0(5) . .
C23 C19 C20 C21 -178.1(3) . .
C5 C4 C9 C8 2.7(4) . .
N1 C4 C9 C8 -176.7(3) . .
C5 C4 C9 C13 -177.0(3) . .
N1 C4 C9 C13 3.6(4) . .
C15 C13 C9 C8 -70.5(4) . .
C14 C13 C9 C8 53.0(4) . .
C15 C13 C9 C4 109.2(3) . .
C14 C13 C9 C4 -127.4(3) . .
N2 C3 C2 C1 6.1(5) . .
C26 C3 C2 C1 -172.8(3) . .
N1 C1 C2 C3 -8.6(5) . .
C25 C1 C2 C3 169.9(3) . .
C9 C4 C5 C6 -2.7(4) . .
N1 C4 C5 C6 176.7(3) . .
C9 C4 C5 C10 179.4(3) . .
N1 C4 C5 C10 -1.2(4) . .
C20 C19 C18 C17 0.5(5) . .
C23 C19 C18 C17 178.5(3) . .
C16 C17 C18 C19 -0.6(4) . .
C22 C17 C18 C19 178.2(3) . .
C6 C7 C8 C9 -1.0(6) . .
C4 C9 C8 C7 -0.8(5) . .
C13 C9 C8 C7 178.9(3) . .
C17 C16 C21 C20 0.2(4) . .
N2 C16 C21 C20 179.9(2) . .
C17 C16 C21 C24 -179.0(3) . .
N2 C16 C21 C24 0.6(4) . .
C19 C20 C21 C16 -0.3(5) . .
C19 C20 C21 C24 179.0(3) . .
C6 C5 C10 C11 -96.1(4) . .
C4 C5 C10 C11 81.8(4) . .
C6 C5 C10 C12 29.8(5) . .
C4 C5 C10 C12 -152.4(3) . .
C8 C7 C6 C5 1.0(6) . .
C4 C5 C6 C7 0.8(5) . .
C10 C5 C6 C7 178.8(3) . .
C18 C19 C23 N3 -131(64) . .
C20 C19 C23 N3 47(64) . .
C2 C1 N1 C4 173.7(3) . .
C25 C1 N1 C4 -4.7(4) . .
C2 C1 N1 Zn1 -5.8(4) . .
C25 C1 N1 Zn1 175.8(2) . .
C9 C4 N1 C1 80.2(3) . .
C5 C4 N1 C1 -99.2(3) . .
C9 C4 N1 Zn1 -100.3(3) . .
C5 C4 N1 Zn1 80.3(3) . .
C2 C3 N2 C16 -167.8(3) . .
C26 C3 N2 C16 11.0(4) . .
C2 C3 N2 Zn1 10.0(4) . .
C26 C3 N2 Zn1 -171.1(2) . .
C21 C16 N2 C3 80.3(3) . .
C17 C16 N2 C3 -100.1(3) . .
C21 C16 N2 Zn1 -97.6(3) . .
C17 C16 N2 Zn1 82.1(3) . .
C27 O1 Zn1 O1 178.6(3) . 3_556
Zn1 O1 Zn1 O1 0.0 3_556 3_556
C27 O1 Zn1 N2 61.3(3) . .
Zn1 O1 Zn1 N2 -117.32(9) 3_556 .
C27 O1 Zn1 N1 -63.9(3) . .
Zn1 O1 Zn1 N1 117.50(9) 3_556 .
C27 O1 Zn1 Zn1 178.6(3) . 3_556
C3 N2 Zn1 O1 -155.1(2) . .
C16 N2 Zn1 O1 22.6(2) . .
C3 N2 Zn1 O1 109.5(2) . 3_556
C16 N2 Zn1 O1 -72.7(2) . 3_556
C3 N2 Zn1 N1 -17.5(2) . .
C16 N2 Zn1 N1 160.27(19) . .
C3 N2 Zn1 Zn1 156.09(18) . 3_556
C16 N2 Zn1 Zn1 -26.1(2) . 3_556
C1 N1 Zn1 O1 150.47(19) . .
C4 N1 Zn1 O1 -29.0(2) . .
C1 N1 Zn1 O1 -111.8(2) . 3_556
C4 N1 Zn1 O1 68.7(2) . 3_556
C1 N1 Zn1 N2 15.5(2) . .
C4 N1 Zn1 N2 -164.03(19) . .
C1 N1 Zn1 Zn1 -157.82(17) . 3_556
C4 N1 Zn1 Zn1 22.7(2) . 3_556
